data_2310695
loop_
_publ_author_name
'Wessel, G.J.'
'Ijdo, D.J.W.'

_publ_section_title
;
 The crystal structure of Cs3 Cr2 Cl9
;
_journal_name_full 'Acta Crystallographica (1,1948-23,1967)'
_journal_page_first 466
_journal_page_last 468
_journal_volume 10
_journal_year 1957
_chemical_formula_sum 'Cl9 Cr2 Cs3'
_chemical_name_systematic 'Cs3 (Cr2 Cl9)'
_space_group_IT_number 194
_symmetry_space_group_name_Hall '-P 6c 2c'
_symmetry_space_group_name_H-M 'P 63/m m c'
_cell_angle_alpha 90
_cell_angle_beta 90
_cell_angle_gamma 120
_cell_formula_units_Z 2
_cell_length_a 7.22
_cell_length_b 7.22
_cell_length_c 17.93
_cell_volume 809.441
_citation_journal_id_ASTM ACCRA9
_cod_data_source_file Wessel_ACCRA9_1957_243.cif
_cod_data_source_block Cl9Cr2Cs3
_cod_original_cell_volume 809.4412
_cod_database_code 2310695

loop_
_symmetry_equiv_pos_as_xyz
x,y,z
x-y,x,z+1/2
-y,x-y,z
-x,-y,z+1/2
-x+y,-x,z
y,-x+y,z+1/2
-y,-x,-z+1/2
x-y,-y,-z
x,x-y,-z+1/2
y,x,-z
-x+y,y,-z+1/2
-x,-x+y,-z
-x,-y,-z
-x+y,-x,-z-1/2
y,-x+y,-z
x,y,-z-1/2
x-y,x,-z
-y,x-y,-z-1/2
y,x,z-1/2
-x+y,y,z
-x,-x+y,z-1/2
-y,-x,z
x-y,-y,z-1/2
x,x-y,z

loop_
_atom_site_label
_atom_site_type_symbol
_atom_site_fract_x
_atom_site_fract_y
_atom_site_fract_z
_atom_site_occupancy
_atom_site_U_iso_or_equiv
Cl2 Cl-1 0.824 0.648 0.092 1 0.0
Cr1 Cr+3 0.3333 0.6667 0.837 1 0.0
Cl1 Cl-1 0.508 0.016 0.25 1 0.0
Cs2 Cs+1 0.3333 0.6667 0.077 1 0.0
Cs1 Cs+1 0 0 0.25 1 0.0
